data_4318331
loop_
_publ_author_name
'Christian Lorber'
'Robert Choukroun'
'Bruno Donnadieu'

_publ_contact_author 'Dr Christian Lorber'
_publ_contact_author_address
;
Laboratoire de Chimie de Coordination
UPR-CNRS 8241
205, route de Narbonne
31077 Toulouse cedex, France
;
_publ_contact_author_email ' lorber@lcc-toulouse.fr'
_publ_section_title
;
 Synthesis and Structure of a Series of New d1-Aryl Imido-Vanadium(IV)
 Complexes Stabilized by N-Donor Ligands
;
_journal_name_full 'Inorganic Chemistry'
_journal_page_first 4217
_journal_page_last 4226
_journal_paper_doi 10.1021/ic020312y
_journal_volume 41
_journal_year 2002
_chemical_formula_sum 'C19 H22 Cl4 N4 V'
_chemical_formula_weight 499.15
_chemical_name_systematic
;
  ?
;
_space_group_IT_number 2
_symmetry_cell_setting triclinic
_symmetry_space_group_name_Hall '-P 1'
_symmetry_space_group_name_H-M 'P -1'
_atom_sites_solution_hydrogens geom
_atom_sites_solution_primary direct
_atom_sites_solution_secondary difmap
_audit_creation_method SHELXL-97
_cell_angle_alpha 110.152(5)
_cell_angle_beta 112.847(5)
_cell_angle_gamma 96.685(5)
_cell_formula_units_Z 2
_cell_length_a 9.916(5)
_cell_length_b 11.723(5)
_cell_length_c 12.082(5)
_cell_measurement_reflns_used 5000
_cell_measurement_temperature 180(2)
_cell_volume 1163.1(9)
_computing_cell_refinement 'Stoe IPDS software (Stoe, 1996)'
_computing_data_collection 'Stoe IPDS software (Stoe, 1996)'
_computing_data_reduction 'XRED (Stoe, 1.08, 1996)'
_computing_molecular_graphics 'ORTEP3 for Windows (Farrugia, 1997)'
_computing_publication_material 'SHELXL-97 (Sheldrick, 1997)'
_computing_structure_refinement 'SHELXL-97 (Sheldrick, 1997)'
_computing_structure_solution 'SIR92 (Giacovazzo et al, 1992)'
_diffrn_ambient_temperature 180(2)
_diffrn_measured_fraction_theta_full 0.893
_diffrn_measured_fraction_theta_max 0.893
_diffrn_measurement_device 'Stoe IPDS'
_diffrn_measurement_method \f
_diffrn_radiation_monochromator graphite
_diffrn_radiation_source 'fine-focus sealed tube'
_diffrn_radiation_type MoK\a
_diffrn_radiation_wavelength 0.71073
_diffrn_reflns_av_R_equivalents 0.0364
_diffrn_reflns_av_sigmaI/netI 0.0262
_diffrn_reflns_limit_h_max 12
_diffrn_reflns_limit_h_min -12
_diffrn_reflns_limit_k_max 14
_diffrn_reflns_limit_k_min -14
_diffrn_reflns_limit_l_max 14
_diffrn_reflns_limit_l_min -14
_diffrn_reflns_number 11148
_diffrn_reflns_theta_full 26.12
_diffrn_reflns_theta_max 26.12
_diffrn_reflns_theta_min 2.33
_diffrn_standards_decay_% <0.1
_diffrn_standards_interval_time 'every frame'
_diffrn_standards_number 200
_exptl_absorpt_coefficient_mu 0.898
_exptl_absorpt_correction_T_max 0.845
_exptl_absorpt_correction_T_min 0.520
_exptl_absorpt_correction_type semi-empirical
_exptl_crystal_colour red
_exptl_crystal_density_diffrn 1.425
_exptl_crystal_density_method 'not measured'
_exptl_crystal_description block
_exptl_crystal_F_000 510
_exptl_crystal_size_max 0.50
_exptl_crystal_size_mid 0.35
_exptl_crystal_size_min 0.20
_refine_diff_density_max 0.597
_refine_diff_density_min -0.669
_refine_diff_density_rms 0.049
_refine_ls_extinction_method none
_refine_ls_goodness_of_fit_ref 1.043
_refine_ls_hydrogen_treatment mixed
_refine_ls_matrix_type full
_refine_ls_number_parameters 259
_refine_ls_number_reflns 4130
_refine_ls_number_restraints 0
_refine_ls_restrained_S_all 1.043
_refine_ls_R_factor_all 0.0374
_refine_ls_R_factor_gt 0.0349
_refine_ls_shift/su_max 0.021
_refine_ls_shift/su_mean 0.002
_refine_ls_structure_factor_coef Fsqd
_refine_ls_weighting_details 'calc w=1/[\s^2^(Fo^2^)+(0.0509P)^2^+0.5512P] where P=(Fo^2^+2Fc^2^)/3'
_refine_ls_weighting_scheme calc
_refine_ls_wR_factor_gt 0.0918
_refine_ls_wR_factor_ref 0.0938
_reflns_number_gt 3832
_reflns_number_total 4130
_reflns_threshold_expression >2sigma(I)
_cod_data_source_file ic020312y_6.cif
_cod_data_source_block (7c)
_cod_database_code 4318331
_cell_measurement_2theta_min 4.3
_cell_measurement_2theta_max 52.1
_computing_corr_abs DIFABS

loop_
_symmetry_equiv_pos_as_xyz
'x, y, z'
'-x, -y, -z'

loop_
_atom_site_label
_atom_site_type_symbol
_atom_site_fract_x
_atom_site_fract_y
_atom_site_fract_z
_atom_site_U_iso_or_equiv
_atom_site_adp_type
_atom_site_occupancy
_atom_site_symmetry_multiplicity
_atom_site_calc_flag
_atom_site_refinement_flags
_atom_site_disorder_assembly
_atom_site_disorder_group
V1 V 0.75475(3) 0.23589(3) 0.56936(3) 0.02704(11) Uani 1 1 d . . .
Cl1 Cl 0.52133(5) 0.20021(5) 0.58363(5) 0.03870(14) Uani 1 1 d . . .
Cl2 Cl 0.85376(5) 0.45182(4) 0.73578(5) 0.03490(13) Uani 1 1 d . . .
N1 N 0.85604(17) 0.17574(15) 0.67058(16) 0.0318(3) Uani 1 1 d . . .
N2 N 0.65902(16) 0.32548(15) 0.43117(15) 0.0297(3) Uani 1 1 d . . .
N3 N 0.92134(16) 0.27403(15) 0.50714(16) 0.0295(3) Uani 1 1 d . . .
N4 N 0.64505(18) 0.05199(16) 0.39489(17) 0.0353(4) Uani 1 1 d . . .
C1 C 0.9548(2) 0.14304(19) 0.76297(19) 0.0345(4) Uani 1 1 d . . .
C2 C 0.9184(3) 0.0222(2) 0.7577(2) 0.0434(5) Uani 1 1 d . . .
H2 H 0.8242 -0.0386 0.6894 0.052 Uiso 1 1 calc R . .
C3 C 1.0183(4) -0.0096(3) 0.8510(3) 0.0622(7) Uani 1 1 d . . .
H3 H 0.9922 -0.0918 0.8473 0.075 Uiso 1 1 calc R . .
C4 C 1.1549(4) 0.0768(4) 0.9488(3) 0.0782(9) Uani 1 1 d . . .
H4 H 1.2235 0.0543 1.0127 0.094 Uiso 1 1 calc R . .
C5 C 1.1930(4) 0.1955(4) 0.9548(3) 0.0791(9) Uani 1 1 d . . .
H5 H 1.2886 0.2546 1.0225 0.095 Uiso 1 1 calc R . .
C6 C 1.0935(3) 0.2308(3) 0.8630(2) 0.0560(6) Uani 1 1 d . . .
H6 H 1.1200 0.3138 0.8685 0.067 Uiso 1 1 calc R . .
C7 C 0.5276(2) 0.3564(2) 0.4025(2) 0.0375(4) Uani 1 1 d . . .
H7 H 0.4670 0.3376 0.4420 0.045 Uiso 1 1 calc R . .
C8 C 0.4759(2) 0.4140(2) 0.3183(2) 0.0432(5) Uani 1 1 d . . .
H8 H 0.3829 0.4359 0.3016 0.052 Uiso 1 1 calc R . .
C9 C 0.5623(3) 0.4390(2) 0.2593(2) 0.0451(5) Uani 1 1 d . . .
H9 H 0.5287 0.4770 0.1994 0.054 Uiso 1 1 calc R . .
C10 C 0.6983(2) 0.4085(2) 0.2878(2) 0.0402(5) Uani 1 1 d . . .
H10 H 0.7593 0.4250 0.2477 0.048 Uiso 1 1 calc R . .
C11 C 0.7447(2) 0.35338(17) 0.37556(18) 0.0290(4) Uani 1 1 d . . .
C12 C 0.8919(2) 0.32414(17) 0.41792(18) 0.0288(4) Uani 1 1 d . . .
C13 C 0.9964(2) 0.3493(2) 0.3734(2) 0.0376(4) Uani 1 1 d . . .
H13 H 0.9734 0.3842 0.3103 0.045 Uiso 1 1 calc R . .
C14 C 1.1337(2) 0.3231(2) 0.4216(2) 0.0441(5) Uani 1 1 d . . .
H14 H 1.2065 0.3397 0.3919 0.053 Uiso 1 1 calc R . .
C15 C 1.1647(2) 0.2729(2) 0.5128(2) 0.0430(5) Uani 1 1 d . . .
H15 H 1.2592 0.2547 0.5477 0.052 Uiso 1 1 calc R . .
C16 C 1.0558(2) 0.24951(19) 0.5528(2) 0.0361(4) Uani 1 1 d . . .
H16 H 1.0772 0.2144 0.6157 0.043 Uiso 1 1 calc R . .
C17 C 0.5200(3) 0.0401(3) 0.2714(3) 0.0601(7) Uani 1 1 d . . .
H17A H 0.4461 0.0804 0.2917 0.090 Uiso 1 1 calc R . .
H17B H 0.4690 -0.0499 0.2110 0.090 Uiso 1 1 calc R . .
H17C H 0.5616 0.0820 0.2291 0.090 Uiso 1 1 calc R . .
C18 C 0.7503(3) -0.0176(2) 0.3639(3) 0.0492(5) Uani 1 1 d . . .
H18A H 0.8272 -0.0170 0.4453 0.074 Uiso 1 1 calc R . .
H18B H 0.8012 0.0235 0.3266 0.074 Uiso 1 1 calc R . .
H18C H 0.6923 -0.1055 0.2992 0.074 Uiso 1 1 calc R . .
C1S C 0.7850(3) 0.3487(3) 0.9545(3) 0.0543(6) Uani 1 1 d . . .
H1S1 H 0.8828 0.4168 1.0019 0.065 Uiso 1 1 calc R . .
H1S2 H 0.7585 0.3100 0.8591 0.065 Uiso 1 1 calc R . .
Cl1S Cl 0.64177(10) 0.41453(10) 0.97437(8) 0.0802(3) Uani 1 1 d . . .
Cl2S Cl 0.80816(8) 0.23284(6) 1.01567(6) 0.05862(18) Uani 1 1 d . . .
H4N H 0.607(3) 0.012(2) 0.430(2) 0.041(6) Uiso 1 1 d . . .

loop_
_atom_site_aniso_label
_atom_site_aniso_U_11
_atom_site_aniso_U_22
_atom_site_aniso_U_33
_atom_site_aniso_U_23
_atom_site_aniso_U_13
_atom_site_aniso_U_12
V1 0.02525(17) 0.02951(19) 0.03336(19) 0.01689(15) 0.01611(13) 0.01125(12)
Cl1 0.0325(2) 0.0429(3) 0.0539(3) 0.0248(2) 0.0277(2) 0.01404(19)
Cl2 0.0379(2) 0.0315(3) 0.0355(2) 0.0144(2) 0.01701(19) 0.00964(18)
N1 0.0328(8) 0.0311(8) 0.0373(8) 0.0166(7) 0.0192(7) 0.0124(6)
N2 0.0287(7) 0.0316(8) 0.0312(8) 0.0134(7) 0.0151(6) 0.0119(6)
N3 0.0271(7) 0.0284(8) 0.0375(8) 0.0154(7) 0.0173(6) 0.0102(6)
N4 0.0357(8) 0.0323(9) 0.0391(9) 0.0138(8) 0.0198(7) 0.0088(7)
C1 0.0390(10) 0.0367(10) 0.0308(9) 0.0160(9) 0.0156(8) 0.0170(8)
C2 0.0563(12) 0.0405(12) 0.0427(11) 0.0225(10) 0.0252(10) 0.0220(10)
C3 0.090(2) 0.0595(16) 0.0575(15) 0.0394(14) 0.0345(15) 0.0426(15)
C4 0.090(2) 0.094(2) 0.0540(17) 0.0445(18) 0.0188(15) 0.0502(19)
C5 0.0618(17) 0.089(2) 0.0476(15) 0.0220(16) -0.0039(13) 0.0157(16)
C6 0.0528(13) 0.0487(14) 0.0462(13) 0.0168(12) 0.0081(11) 0.0087(11)
C7 0.0328(9) 0.0452(12) 0.0398(11) 0.0198(10) 0.0181(8) 0.0195(8)
C8 0.0405(10) 0.0474(12) 0.0395(11) 0.0184(10) 0.0134(9) 0.0237(9)
C9 0.0539(12) 0.0486(13) 0.0362(11) 0.0246(10) 0.0159(9) 0.0233(10)
C10 0.0470(11) 0.0447(12) 0.0344(10) 0.0209(10) 0.0196(9) 0.0156(9)
C11 0.0329(9) 0.0264(9) 0.0265(8) 0.0091(8) 0.0142(7) 0.0096(7)
C12 0.0310(8) 0.0248(9) 0.0302(9) 0.0091(8) 0.0163(7) 0.0062(7)
C13 0.0385(10) 0.0377(11) 0.0394(10) 0.0145(9) 0.0233(8) 0.0066(8)
C14 0.0353(10) 0.0464(12) 0.0556(13) 0.0168(11) 0.0308(10) 0.0076(9)
C15 0.0300(9) 0.0411(12) 0.0606(14) 0.0193(11) 0.0246(9) 0.0136(8)
C16 0.0296(9) 0.0360(10) 0.0507(12) 0.0217(10) 0.0218(8) 0.0149(7)
C17 0.0560(14) 0.0454(13) 0.0456(13) 0.0093(11) 0.0032(11) 0.0047(11)
C18 0.0549(13) 0.0370(12) 0.0591(14) 0.0110(11) 0.0373(11) 0.0139(10)
C1S 0.0616(14) 0.0620(16) 0.0492(13) 0.0309(13) 0.0276(11) 0.0210(12)
Cl1S 0.1032(6) 0.1142(7) 0.0717(5) 0.0632(5) 0.0543(4) 0.0720(5)
Cl2S 0.0733(4) 0.0472(3) 0.0448(3) 0.0181(3) 0.0179(3) 0.0191(3)

loop_
_atom_type_symbol
_atom_type_description
_atom_type_scat_dispersion_real
_atom_type_scat_dispersion_imag
_atom_type_scat_source
C C 0.0033 0.0016 'International Tables Vol C Tables 4.2.6.8 and 6.1.1.4'
H H 0.0000 0.0000 'International Tables Vol C Tables 4.2.6.8 and 6.1.1.4'
N N 0.0061 0.0033 'International Tables Vol C Tables 4.2.6.8 and 6.1.1.4'
Cl Cl 0.1484 0.1585 'International Tables Vol C Tables 4.2.6.8 and 6.1.1.4'
V V 0.3005 0.5294 'International Tables Vol C Tables 4.2.6.8 and 6.1.1.4'

loop_
_geom_angle_atom_site_label_1
_geom_angle_atom_site_label_2
_geom_angle_atom_site_label_3
_geom_angle
_geom_angle_site_symmetry_1
_geom_angle_site_symmetry_3
_geom_angle_publ_flag
N1 V1 N3 95.71(7) . . ?
N1 V1 N4 93.94(8) . . ?
N3 V1 N4 88.82(7) . . ?
N1 V1 N2 169.40(7) . . ?
N3 V1 N2 73.79(6) . . ?
N4 V1 N2 87.39(7) . . ?
N1 V1 Cl1 100.23(6) . . ?
N3 V1 Cl1 163.35(5) . . ?
N4 V1 Cl1 85.35(5) . . ?
N2 V1 Cl1 90.35(5) . . ?
N1 V1 Cl2 95.46(7) . . ?
N3 V1 Cl2 89.47(5) . . ?
N4 V1 Cl2 170.57(5) . . ?
N2 V1 Cl2 83.22(6) . . ?
Cl1 V1 Cl2 93.73(3) . . ?
C1 N1 V1 171.74(14) . . ?
C7 N2 C11 117.94(16) . . ?
C7 N2 V1 125.90(13) . . ?
C11 N2 V1 116.13(12) . . ?
C16 N3 C12 118.11(16) . . ?
C16 N3 V1 122.32(13) . . ?
C12 N3 V1 119.57(12) . . ?
C17 N4 C18 109.8(2) . . ?
C17 N4 V1 119.93(15) . . ?
C18 N4 V1 115.50(13) . . ?
C17 N4 H4N 108.5(15) . . ?
C18 N4 H4N 104.7(16) . . ?
V1 N4 H4N 96.3(16) . . ?
N1 C1 C6 119.97(19) . . ?
N1 C1 C2 120.82(18) . . ?
C6 C1 C2 119.21(19) . . ?
C3 C2 C1 120.3(2) . . ?
C3 C2 H2 119.8 . . ?
C1 C2 H2 119.8 . . ?
C4 C3 C2 120.3(3) . . ?
C4 C3 H3 119.9 . . ?
C2 C3 H3 119.9 . . ?
C3 C4 C5 120.1(2) . . ?
C3 C4 H4 119.9 . . ?
C5 C4 H4 119.9 . . ?
C4 C5 C6 120.9(3) . . ?
C4 C5 H5 119.6 . . ?
C6 C5 H5 119.6 . . ?
C1 C6 C5 119.2(2) . . ?
C1 C6 H6 120.4 . . ?
C5 C6 H6 120.4 . . ?
N2 C7 C8 123.25(19) . . ?
N2 C7 H7 118.4 . . ?
C8 C7 H7 118.4 . . ?
C9 C8 C7 118.34(19) . . ?
C9 C8 H8 120.8 . . ?
C7 C8 H8 120.8 . . ?
C8 C9 C10 119.37(19) . . ?
C8 C9 H9 120.3 . . ?
C10 C9 H9 120.3 . . ?
C9 C10 C11 119.11(19) . . ?
C9 C10 H10 120.4 . . ?
C11 C10 H10 120.4 . . ?
N2 C11 C10 121.94(17) . . ?
N2 C11 C12 115.00(15) . . ?
C10 C11 C12 123.03(17) . . ?
N3 C12 C13 121.56(17) . . ?
N3 C12 C11 115.41(15) . . ?
C13 C12 C11 123.00(17) . . ?
C14 C13 C12 119.32(19) . . ?
C14 C13 H13 120.3 . . ?
C12 C13 H13 120.3 . . ?
C15 C14 C13 119.40(18) . . ?
C15 C14 H14 120.3 . . ?
C13 C14 H14 120.3 . . ?
C14 C15 C16 118.56(19) . . ?
C14 C15 H15 120.7 . . ?
C16 C15 H15 120.7 . . ?
N3 C16 C15 123.05(19) . . ?
N3 C16 H16 118.5 . . ?
C15 C16 H16 118.5 . . ?
N4 C17 H17A 109.5 . . ?
N4 C17 H17B 109.5 . . ?
H17A C17 H17B 109.5 . . ?
N4 C17 H17C 109.5 . . ?
H17A C17 H17C 109.5 . . ?
H17B C17 H17C 109.5 . . ?
N4 C18 H18A 109.5 . . ?
N4 C18 H18B 109.5 . . ?
H18A C18 H18B 109.5 . . ?
N4 C18 H18C 109.5 . . ?
H18A C18 H18C 109.5 . . ?
H18B C18 H18C 109.5 . . ?
Cl1S C1S Cl2S 111.84(14) . . ?
Cl1S C1S H1S1 109.2 . . ?
Cl2S C1S H1S1 109.2 . . ?
Cl1S C1S H1S2 109.2 . . ?
Cl2S C1S H1S2 109.2 . . ?
H1S1 C1S H1S2 107.9 . . ?

loop_
_geom_bond_atom_site_label_1
_geom_bond_atom_site_label_2
_geom_bond_distance
_geom_bond_site_symmetry_2
_geom_bond_publ_flag
V1 N1 1.6754(16) . ?
V1 N3 2.1255(17) . ?
V1 N4 2.1947(19) . ?
V1 N2 2.2363(16) . ?
V1 Cl1 2.3866(12) . ?
V1 Cl2 2.4075(10) . ?
N1 C1 1.373(2) . ?
N2 C7 1.340(2) . ?
N2 C11 1.346(2) . ?
N3 C16 1.339(2) . ?
N3 C12 1.351(2) . ?
N4 C17 1.471(3) . ?
N4 C18 1.479(3) . ?
N4 H4N 0.88(3) . ?
C1 C6 1.390(3) . ?
C1 C2 1.394(3) . ?
C2 C3 1.378(3) . ?
C2 H2 0.9500 . ?
C3 C4 1.367(5) . ?
C3 H3 0.9500 . ?
C4 C5 1.368(5) . ?
C4 H4 0.9500 . ?
C5 C6 1.392(4) . ?
C5 H5 0.9500 . ?
C6 H6 0.9500 . ?
C7 C8 1.379(3) . ?
C7 H7 0.9500 . ?
C8 C9 1.375(3) . ?
C8 H8 0.9500 . ?
C9 C10 1.379(3) . ?
C9 H9 0.9500 . ?
C10 C11 1.384(3) . ?
C10 H10 0.9500 . ?
C11 C12 1.472(3) . ?
C12 C13 1.386(3) . ?
C13 C14 1.375(3) . ?
C13 H13 0.9500 . ?
C14 C15 1.372(3) . ?
C14 H14 0.9500 . ?
C15 C16 1.379(3) . ?
C15 H15 0.9500 . ?
C16 H16 0.9500 . ?
C17 H17A 0.9800 . ?
C17 H17B 0.9800 . ?
C17 H17C 0.9800 . ?
C18 H18A 0.9800 . ?
C18 H18B 0.9800 . ?
C18 H18C 0.9800 . ?
C1S Cl1S 1.750(3) . ?
C1S Cl2S 1.753(3) . ?
C1S H1S1 0.9900 . ?
C1S H1S2 0.9900 . ?
